data_7152556
loop_
_publ_author_name
'D\'iaz-Oltra, Santiago'
'Ruiz, Purificaci\'on'
'Falomir, Eva'
'Murga, Juan'
'Carda, Miguel'
'Marco, J. Alberto'

_publ_section_title
;
 Double diastereoselection in anti aldol reactions mediated by
 dicyclohexylchloroborane between an l-erythrulose derivative and chiral
 aldehydes.
;
_journal_issue 34
_journal_name_full 'Organic &amp; biomolecular chemistry'
_journal_page_first 6937
_journal_page_last 6944
_journal_paper_doi 10.1039/c2ob25803j
_journal_volume 10
_journal_year 2012
_chemical_absolute_configuration syn
_chemical_formula_moiety 'C40 H61 N O6 Si2'
_chemical_formula_sum 'C40 H61 N O6 Si2'
_chemical_formula_weight 708.08
_space_group_IT_number 4
_symmetry_cell_setting monoclinic
_symmetry_Int_Tables_number 4
_symmetry_space_group_name_Hall 'P 2yb'
_symmetry_space_group_name_H-M 'P 1 21 1'
_atom_sites_solution_hydrogens geom
_atom_sites_solution_primary direct
_atom_sites_solution_secondary difmap
_audit_creation_method SHELXL-97
_cell_angle_alpha 90.00
_cell_angle_beta 90.04(3)
_cell_angle_gamma 90.00
_cell_formula_units_Z 4
_cell_length_a 7.4889(15)
_cell_length_b 12.379(3)
_cell_length_c 45.450(9)
_cell_measurement_reflns_used 4244
_cell_measurement_temperature 153(2)
_cell_measurement_theta_max 20.07
_cell_measurement_theta_min 2.43
_cell_volume 4213.4(16)
_computing_structure_refinement 'SHELXL-97 (Sheldrick, 1997)'
_computing_structure_solution 'SHELXS-97 (Sheldrick, 1990)'
_diffrn_ambient_temperature 153(2)
_diffrn_measured_fraction_theta_full 0.930
_diffrn_measured_fraction_theta_max 0.930
_diffrn_measurement_device_type 'Bruker P4'
_diffrn_measurement_method '\w scans'
_diffrn_radiation_monochromator graphite
_diffrn_radiation_type MoK\a
_diffrn_radiation_wavelength 0.71073
_diffrn_reflns_av_R_equivalents 0.0672
_diffrn_reflns_av_sigmaI/netI 0.2246
_diffrn_reflns_limit_h_max 10
_diffrn_reflns_limit_h_min -7
_diffrn_reflns_limit_k_max 17
_diffrn_reflns_limit_k_min -17
_diffrn_reflns_limit_l_max 64
_diffrn_reflns_limit_l_min -60
_diffrn_reflns_number 31100
_diffrn_reflns_theta_full 30.51
_diffrn_reflns_theta_max 30.51
_diffrn_reflns_theta_min 0.90
_diffrn_source 'fine-focus sealed tube'
_exptl_absorpt_coefficient_mu 0.127
_exptl_absorpt_correction_type none
_exptl_crystal_colour colorless
_exptl_crystal_density_diffrn 1.116
_exptl_crystal_density_method 'not measured'
_exptl_crystal_description Fiber
_exptl_crystal_F_000 1536
_exptl_crystal_recrystallization_method 'MeOH, CH2Cl2'
_exptl_crystal_size_max 0.50
_exptl_crystal_size_mid 0.17
_exptl_crystal_size_min 0.15
_refine_diff_density_max 1.743
_refine_diff_density_min -0.744
_refine_diff_density_rms 0.087
_refine_ls_abs_structure_details 'Flack H D (1983), Acta Cryst. A39, 876-881'
_refine_ls_abs_structure_Flack -0.1(2)
_refine_ls_extinction_method none
_refine_ls_goodness_of_fit_ref 1.013
_refine_ls_hydrogen_treatment constr
_refine_ls_matrix_type full
_refine_ls_number_parameters 883
_refine_ls_number_reflns 22377
_refine_ls_number_restraints 1
_refine_ls_restrained_S_all 1.013
_refine_ls_R_factor_all 0.2755
_refine_ls_R_factor_gt 0.1152
_refine_ls_shift/su_max 0.269
_refine_ls_shift/su_mean 0.020
_refine_ls_structure_factor_coef Fsqd
_refine_ls_weighting_details 'calc w=1/[\s^2^(Fo^2^)+(0.1834P)^2^+0.0000P] where P=(Fo^2^+2Fc^2^)/3'
_refine_ls_weighting_scheme calc
_refine_ls_wR_factor_gt 0.2810
_refine_ls_wR_factor_ref 0.3674
_reflns_number_gt 8381
_reflns_number_total 22377
_reflns_threshold_expression >2sigma(I)
_cod_data_source_file c2ob25803j.txt
_cod_data_source_block p21z2
_cod_original_cell_volume 4213.4(15)
_cod_original_sg_symbol_H-M 'P 21'
_cod_database_code 7152556

loop_
_symmetry_equiv_pos_as_xyz
'x, y, z'
'-x, y+1/2, -z'

loop_
_atom_site_label
_atom_site_type_symbol
_atom_site_fract_x
_atom_site_fract_y
_atom_site_fract_z
_atom_site_U_iso_or_equiv
_atom_site_adp_type
_atom_site_occupancy
_atom_site_symmetry_multiplicity
_atom_site_calc_flag
_atom_site_refinement_flags
Si1 Si -0.7120(3) -0.91695(19) -0.01227(5) 0.0488(6) Uani 1 1 d .
O2 O -0.6779(6) -1.2421(4) -0.07773(11) 0.0370(11) Uani 1 1 d .
Si2 Si -0.3433(3) -0.9371(2) -0.14463(6) 0.0608(7) Uani 1 1 d .
O8 O -0.1783(6) -0.1484(3) -0.42199(11) 0.0355(11) Uani 1 1 d .
Si3 Si -0.2122(3) -0.47097(19) -0.48771(5) 0.0515(6) Uani 1 1 d .
O10 O 0.1688(6) -0.1835(4) -0.43051(10) 0.0397(12) Uani 1 1 d .
H10A H 0.1694 -0.1269 -0.4211 0.060 Uiso 1 1 calc R
O6 O -0.4642(6) -1.0370(4) -0.13152(11) 0.0375(11) Uani 1 1 d .
Si4 Si 0.1542(3) -0.4522(2) -0.35549(6) 0.0664(8) Uani 1 1 d .
O4 O -0.3318(6) -1.2058(4) -0.06890(10) 0.0365(11) Uani 1 1 d .
H4A H -0.3313 -1.2629 -0.0781 0.055 Uiso 1 1 calc R
O12 O 0.0385(6) -0.3515(4) -0.36890(10) 0.0364(11) Uani 1 1 d .
O11 O 0.0686(7) -0.0604(4) -0.37962(11) 0.0405(12) Uani 1 1 d .
H11A H 0.1069 -0.0731 -0.3962 0.061 Uiso 1 1 calc R
O3 O -0.9614(6) -1.1909(4) -0.08589(14) 0.0499(14) Uani 1 1 d .
C51 C 0.0151(9) -0.1581(5) -0.36612(15) 0.0335(15) Uani 1 1 d .
H51A H -0.1148 -0.1648 -0.3680 0.040 Uiso 1 1 calc R
O9 O -0.4630(6) -0.1977(4) -0.41446(13) 0.0477(13) Uani 1 1 d .
O5 O -0.4314(6) -1.3278(4) -0.11986(11) 0.0400(12) Uani 1 1 d .
H5A H -0.4827 -1.3331 -0.1040 0.060 Uiso 1 1 calc R
C14 C -0.8504(9) -1.2641(6) -0.08441(15) 0.0352(16) Uani 1 1 d .
C11 C -0.4866(9) -1.2312(5) -0.13415(15) 0.0342(16) Uani 1 1 d .
H11B H -0.6165 -1.2247 -0.1323 0.041 Uiso 1 1 calc R
O7 O -0.1322(8) -0.4029(4) -0.45955(12) 0.0521(14) Uani 1 1 d .
C8 C -0.6215(9) -1.1293(5) -0.07521(15) 0.0313(15) Uani 1 1 d .
H8A H -0.6956 -1.0836 -0.0879 0.038 Uiso 1 1 calc R
C54 C -0.3499(9) -0.1278(6) -0.41602(15) 0.0353(16) Uani 1 1 d .
C50 C 0.1027(8) -0.2564(6) -0.38147(14) 0.0326(15) Uani 1 1 d .
H50A H 0.2317 -0.2530 -0.3780 0.039 Uiso 1 1 calc R
C48 C -0.1220(9) -0.2574(6) -0.42512(15) 0.0329(15) Uani 1 1 d .
H48A H -0.1952 -0.3039 -0.4125 0.040 Uiso 1 1 calc R
C49 C 0.0709(9) -0.2622(5) -0.41504(15) 0.0316(15) Uani 1 1 d .
H49A H 0.1171 -0.3324 -0.4215 0.038 Uiso 1 1 calc R
C7 C -0.6484(11) -1.0986(6) -0.04360(16) 0.0408(18) Uani 1 1 d .
H7A H -0.7658 -1.1218 -0.0372 0.049 Uiso 1 1 calc R
H7B H -0.5599 -1.1344 -0.0315 0.049 Uiso 1 1 calc R
C9 C -0.4299(8) -1.1253(5) -0.08530(15) 0.0292(15) Uani 1 1 d .
H9A H -0.3829 -1.0550 -0.0792 0.035 Uiso 1 1 calc R
C10 C -0.3979(9) -1.1336(5) -0.11805(15) 0.0326(15) Uani 1 1 d .
H10B H -0.2687 -1.1371 -0.1214 0.039 Uiso 1 1 calc R
O1 O -0.6327(7) -0.9850(4) -0.04029(11) 0.0485(13) Uani 1 1 d .
N2 N -0.0698(9) -0.0859(5) -0.31662(13) 0.0456(16) Uani 1 1 d .
C56 C -0.5498(10) 0.0218(6) -0.40047(18) 0.0470(19) Uani 1 1 d .
H56A H -0.6315 -0.0304 -0.3945 0.056 Uiso 1 1 calc R
C15 C -0.8859(9) -1.3768(5) -0.08760(16) 0.0351(16) Uani 1 1 d .
C55 C -0.3874(10) -0.0087(6) -0.41244(17) 0.0386(17) Uani 1 1 d .
C47 C -0.1480(11) -0.2898(6) -0.45691(17) 0.0449(19) Uani 1 1 d .
H47A H -0.2652 -0.2670 -0.4636 0.054 Uiso 1 1 calc R
H47B H -0.0589 -0.2547 -0.4691 0.054 Uiso 1 1 calc R
N1 N -0.5720(9) -1.3045(5) -0.18266(15) 0.0460(17) Uani 1 1 d .
C4 C -0.9574(12) -0.8944(6) -0.01510(18) 0.051(2) Uani 1 1 d .
C44 C -0.4586(12) -0.4921(7) -0.4846(2) 0.058(2) Uani 1 1 d .
C16 C -1.0488(10) -1.4096(7) -0.09943(16) 0.0440(18) Uani 1 1 d .
H16A H -1.1308 -1.3572 -0.1052 0.053 Uiso 1 1 calc R
C75 C -0.1884(14) 0.0995(6) -0.30888(18) 0.051(2) Uani 1 1 d .
C60 C -0.2635(10) 0.0672(6) -0.42208(18) 0.0482(19) Uani 1 1 d .
H60A H -0.1569 0.0470 -0.4310 0.058 Uiso 1 1 calc R
C20 C -0.7629(11) -1.4562(6) -0.07870(17) 0.0468(18) Uani 1 1 d .
H20A H -0.6538 -1.4365 -0.0705 0.056 Uiso 1 1 calc R
C12 C -0.4390(11) -1.2371(7) -0.16657(16) 0.048(2) Uani 1 1 d .
H12A H -0.4537 -1.1635 -0.1742 0.058 Uiso 1 1 calc R
C52 C 0.0607(10) -0.1518(6) -0.33371(15) 0.0403(17) Uani 1 1 d .
H52A H 0.0467 -0.2257 -0.3263 0.048 Uiso 1 1 calc R
C19 C -0.8071(14) -1.5652(6) -0.0823(2) 0.065(3) Uani 1 1 d .
H19A H -0.7268 -1.6187 -0.0767 0.078 Uiso 1 1 calc R
C17 C -1.0920(13) -1.5151(8) -0.1029(2) 0.061(2) Uani 1 1 d .
H17A H -1.2016 -1.5348 -0.1109 0.073 Uiso 1 1 calc R
C66 C 0.0359(16) -0.5793(9) -0.3649(3) 0.083(3) Uani 1 1 d .
C21 C -0.1137(11) -0.9361(9) -0.1278(2) 0.073(3) Uani 1 1 d .
H21A H -0.1236 -0.9348 -0.1068 0.110 Uiso 1 1 calc R
H21B H -0.0501 -0.8732 -0.1344 0.110 Uiso 1 1 calc R
H21C H -0.0501 -0.9998 -0.1338 0.110 Uiso 1 1 calc R
C22 C -0.3269(18) -0.9430(14) -0.1865(2) 0.113(5) Uani 1 1 d .
H22A H -0.4447 -0.9434 -0.1948 0.170 Uiso 1 1 calc R
H22B H -0.2649 -1.0076 -0.1922 0.170 Uiso 1 1 calc R
H22C H -0.2628 -0.8810 -0.1935 0.170 Uiso 1 1 calc R
C53 C 0.2530(14) -0.1221(10) -0.3271(2) 0.080(3) Uani 1 1 d .
H53A H 0.3313 -0.1671 -0.3385 0.120 Uiso 1 1 calc R
H53B H 0.2766 -0.1326 -0.3066 0.120 Uiso 1 1 calc R
H53C H 0.2730 -0.0477 -0.3322 0.120 Uiso 1 1 calc R
C57 C -0.5900(12) 0.1309(8) -0.39735(19) 0.059(2) Uani 1 1 d .
H57A H -0.7020 0.1519 -0.3906 0.070 Uiso 1 1 calc R
C13 C -0.2458(13) -1.2676(10) -0.1728(2) 0.081(3) Uani 1 1 d .
H13A H -0.2258 -1.2676 -0.1937 0.121 Uiso 1 1 calc R
H13B H -0.2222 -1.3383 -0.1651 0.121 Uiso 1 1 calc R
H13C H -0.1677 -1.2161 -0.1636 0.121 Uiso 1 1 calc R
C23 C -0.3785(16) -0.7155(8) -0.1519(2) 0.082(3) Uani 1 1 d .
H23A H -0.4466 -0.6513 -0.1480 0.123 Uiso 1 1 calc R
H23B H -0.3707 -0.7267 -0.1727 0.123 Uiso 1 1 calc R
H23C H -0.2606 -0.7074 -0.1439 0.123 Uiso 1 1 calc R
C73 C -0.1350(17) -0.2309(7) -0.2769(3) 0.083(4) Uani 1 1 d .
C62 C 0.3793(13) -0.4584(9) -0.3735(2) 0.072(3) Uani 1 1 d .
H62A H 0.3647 -0.4599 -0.3945 0.108 Uiso 1 1 calc R
H62B H 0.4406 -0.5225 -0.3673 0.108 Uiso 1 1 calc R
H62C H 0.4477 -0.3960 -0.3681 0.108 Uiso 1 1 calc R
C71 C -0.161(2) -0.3992(13) -0.2540(3) 0.088(5) Uani 1 1 d .
H71A H -0.1205 -0.4472 -0.2397 0.106 Uiso 1 1 calc R
C26 C -0.4704(16) -0.8127(9) -0.1375(4) 0.118(6) Uani 1 1 d .
C61 C 0.167(2) -0.4514(15) -0.3140(2) 0.130(6) Uani 1 1 d .
H61A H 0.0491 -0.4494 -0.3060 0.196 Uiso 1 1 calc R
H61B H 0.2327 -0.3889 -0.3076 0.196 Uiso 1 1 calc R
H61C H 0.2274 -0.5154 -0.3074 0.196 Uiso 1 1 calc R
C58 C -0.4680(16) 0.2054(8) -0.4040(2) 0.075(3) Uani 1 1 d .
H58A H -0.4898 0.2775 -0.3995 0.090 Uiso 1 1 calc R
C72 C -0.0814(17) -0.3010(11) -0.2554(2) 0.080(3) Uani 1 1 d .
H72A H 0.0073 -0.2817 -0.2420 0.096 Uiso 1 1 calc R
C70 C -0.282(4) -0.4293(15) -0.2702(5) 0.133(10) Uani 1 1 d .
H70A H -0.3279 -0.4986 -0.2680 0.159 Uiso 1 1 calc R
C18 C -0.9706(15) -1.5932(7) -0.0942(2) 0.071(3) Uani 1 1 d .
H18A H -0.9994 -1.6658 -0.0965 0.085 Uiso 1 1 calc R
C1 C -1.0208(16) -0.8218(9) 0.0089(2) 0.084(3) Uani 1 1 d .
H1A H -1.1473 -0.8113 0.0071 0.126 Uiso 1 1 calc R
H1B H -0.9613 -0.7533 0.0075 0.126 Uiso 1 1 calc R
H1C H -0.9945 -0.8540 0.0277 0.126 Uiso 1 1 calc R
C45 C -0.165(3) -0.3985(13) -0.5230(2) 0.151(8) Uani 1 1 d .
H45A H -0.2316 -0.3321 -0.5235 0.227 Uiso 1 1 calc R
H45B H -0.2007 -0.4431 -0.5393 0.227 Uiso 1 1 calc R
H45C H -0.0401 -0.3831 -0.5243 0.227 Uiso 1 1 calc R
C46 C -0.0917(15) -0.6028(9) -0.4841(3) 0.097(4) Uani 1 1 d .
H46A H -0.1238 -0.6365 -0.4658 0.145 Uiso 1 1 calc R
H46B H 0.0348 -0.5903 -0.4845 0.145 Uiso 1 1 calc R
H46C H -0.1242 -0.6493 -0.5001 0.145 Uiso 1 1 calc R
C5 C -0.5932(15) -0.7898(10) -0.0146(3) 0.109(5) Uani 1 1 d .
H5B H -0.6245 -0.7537 -0.0325 0.164 Uiso 1 1 calc R
H5C H -0.4669 -0.8032 -0.0142 0.164 Uiso 1 1 calc R
H5D H -0.6251 -0.7451 0.0019 0.164 Uiso 1 1 calc R
C6 C -0.657(2) -0.9865(13) 0.0218(2) 0.121(6) Uani 1 1 d .
H6A H -0.7202 -1.0540 0.0226 0.181 Uiso 1 1 calc R
H6B H -0.6918 -0.9425 0.0382 0.181 Uiso 1 1 calc R
H6C H -0.5311 -0.9997 0.0226 0.181 Uiso 1 1 calc R
C79 C -0.317(3) 0.2386(10) -0.2757(4) 0.119(5) Uani 1 1 d .
H79A H -0.3154 0.2861 -0.2598 0.143 Uiso 1 1 calc R
C59 C -0.3086(15) 0.1767(8) -0.4176(3) 0.077(3) Uani 1 1 d .
H59A H -0.2305 0.2304 -0.4238 0.092 Uiso 1 1 calc R
C41 C -0.5697(19) -0.3887(10) -0.4837(5) 0.175(10) Uani 1 1 d .
H41A H -0.6938 -0.4069 -0.4818 0.263 Uiso 1 1 calc R
H41B H -0.5516 -0.3485 -0.5015 0.263 Uiso 1 1 calc R
H41C H -0.5336 -0.3457 -0.4671 0.263 Uiso 1 1 calc R
C3 C -1.0664(18) -0.9975(11) -0.0141(5) 0.165(9) Uani 1 1 d .
H3A H -1.1909 -0.9803 -0.0159 0.248 Uiso 1 1 calc R
H3B H -1.0455 -1.0339 0.0042 0.248 Uiso 1 1 calc R
H3C H -1.0317 -1.0437 -0.0301 0.248 Uiso 1 1 calc R
C25 C -0.6582(15) -0.8230(8) -0.1504(4) 0.132(7) Uani 1 1 d .
H25A H -0.7233 -0.7575 -0.1469 0.198 Uiso 1 1 calc R
H25B H -0.7189 -0.8823 -0.1412 0.198 Uiso 1 1 calc R
H25C H -0.6503 -0.8356 -0.1712 0.198 Uiso 1 1 calc R
C64 C 0.1180(17) -0.6764(8) -0.3495(3) 0.101(4) Uani 1 1 d .
H64A H 0.0523 -0.7403 -0.3546 0.152 Uiso 1 1 calc R
H64B H 0.1135 -0.6658 -0.3286 0.152 Uiso 1 1 calc R
H64C H 0.2400 -0.6844 -0.3556 0.152 Uiso 1 1 calc R
C78 C -0.4434(19) 0.2338(8) -0.2947(3) 0.092(4) Uani 1 1 d .
H78A H -0.5414 0.2796 -0.2933 0.110 Uiso 1 1 calc R
C80 C -0.151(2) 0.145(2) -0.2834(3) 0.170(10) Uani 1 1 d .
H80A H -0.0533 0.1296 -0.2716 0.204 Uiso 1 1 calc R
C42 C -0.5207(15) -0.5663(11) -0.5095(3) 0.108(5) Uani 1 1 d .
H42A H -0.6472 -0.5776 -0.5080 0.163 Uiso 1 1 calc R
H42B H -0.4602 -0.6345 -0.5080 0.163 Uiso 1 1 calc R
H42C H -0.4938 -0.5335 -0.5281 0.163 Uiso 1 1 calc R
C65 C -0.1609(16) -0.5710(10) -0.3552(5) 0.157(8) Uani 1 1 d .
H65A H -0.2214 -0.6374 -0.3596 0.236 Uiso 1 1 calc R
H65B H -0.2178 -0.5126 -0.3654 0.236 Uiso 1 1 calc R
H65C H -0.1660 -0.5579 -0.3344 0.236 Uiso 1 1 calc R
C43 C -0.490(2) -0.5581(17) -0.4557(3) 0.152(7) Uani 1 1 d .
H43A H -0.6157 -0.5707 -0.4531 0.228 Uiso 1 1 calc R
H43B H -0.4453 -0.5180 -0.4392 0.228 Uiso 1 1 calc R
H43C H -0.4289 -0.6261 -0.4569 0.228 Uiso 1 1 calc R
C2 C -0.990(2) -0.843(2) -0.0462(4) 0.199(11) Uani 1 1 d .
H2A H -1.1158 -0.8300 -0.0487 0.298 Uiso 1 1 calc R
H2B H -0.9497 -0.8922 -0.0611 0.298 Uiso 1 1 calc R
H2C H -0.9262 -0.7764 -0.0477 0.298 Uiso 1 1 calc R
C74 C -0.049(3) 0.0275(9) -0.3216(4) 0.208(13) Uani 1 1 d .
H74A H -0.0452 0.0395 -0.3427 0.250 Uiso 1 1 calc R
H74B H 0.0660 0.0492 -0.3137 0.250 Uiso 1 1 calc R
C35 C -0.6346(17) -1.1587(7) -0.2237(3) 0.075(4) Uani 1 1 d .
C28 C -0.6833(15) -1.4877(7) -0.19173(19) 0.055(2) Uani 1 1 d .
C39 C -0.668(2) -0.9850(10) -0.2456(3) 0.087(4) Uani 1 1 d .
H39A H -0.6354 -0.9324 -0.2592 0.104 Uiso 1 1 calc R
C36 C -0.759(2) -1.1372(12) -0.2045(3) 0.097(5) Uani 1 1 d .
H36A H -0.7896 -1.1894 -0.1907 0.116 Uiso 1 1 calc R
C40 C -0.5854(15) -1.0830(12) -0.24504(19) 0.080(3) Uani 1 1 d .
H40A H -0.4972 -1.0994 -0.2587 0.096 Uiso 1 1 calc R
C34 C -0.573(2) -1.2727(14) -0.2137(5) 0.183(11) Uani 1 1 d .
H34A H -0.6463 -1.3247 -0.2240 0.220 Uiso 1 1 calc R
H34B H -0.4517 -1.2822 -0.2209 0.220 Uiso 1 1 calc R
C27 C -0.554(3) -1.4164(8) -0.1775(4) 0.215(13) Uani 1 1 d .
H27A H -0.5606 -1.4285 -0.1565 0.259 Uiso 1 1 calc R
H27B H -0.4356 -1.4380 -0.1838 0.259 Uiso 1 1 calc R
C63 C 0.040(2) -0.5899(12) -0.3996(3) 0.123(5) Uani 1 1 d .
H63A H -0.0202 -0.6551 -0.4053 0.184 Uiso 1 1 calc R
H63B H 0.1613 -0.5921 -0.4062 0.184 Uiso 1 1 calc R
H63C H -0.0198 -0.5289 -0.4082 0.184 Uiso 1 1 calc R
C24 C -0.452(2) -0.8019(12) -0.0990(3) 0.124(5) Uani 1 1 d .
H24A H -0.5140 -0.7383 -0.0925 0.186 Uiso 1 1 calc R
H24B H -0.3286 -0.7970 -0.0936 0.186 Uiso 1 1 calc R
H24C H -0.5044 -0.8645 -0.0900 0.186 Uiso 1 1 calc R
C31 C -0.9441(19) -1.6201(7) -0.2044(3) 0.087(4) Uani 1 1 d .
H31A H -1.0333 -1.6723 -0.2052 0.105 Uiso 1 1 calc R
C69 C -0.340(3) -0.373(2) -0.2885(6) 0.177(12) Uani 1 1 d .
H69A H -0.4369 -0.3985 -0.2992 0.213 Uiso 1 1 calc R
C68 C -0.277(2) -0.2688(16) -0.2956(2) 0.111(6) Uani 1 1 d .
H68A H -0.3222 -0.2282 -0.3111 0.134 Uiso 1 1 calc R
C67 C -0.0683(17) -0.1161(11) -0.2839(3) 0.099(4) Uani 1 1 d .
H67A H 0.0527 -0.1088 -0.2765 0.119 Uiso 1 1 calc R
H67B H -0.1422 -0.0648 -0.2733 0.119 Uiso 1 1 calc R
C38 C -0.7974(19) -0.9670(9) -0.2258(4) 0.096(4) Uani 1 1 d .
H38A H -0.8573 -0.9013 -0.2270 0.115 Uiso 1 1 calc R
C37 C -0.849(3) -1.0370(14) -0.2041(3) 0.131(7) Uani 1 1 d .
H37A H -0.9360 -1.0200 -0.1902 0.157 Uiso 1 1 calc R
C76 C -0.328(3) 0.0994(13) -0.3237(3) 0.114(5) Uani 1 1 d .
H76A H -0.3467 0.0517 -0.3392 0.136 Uiso 1 1 calc R
C77 C -0.433(3) 0.1620(11) -0.3169(3) 0.121(6) Uani 1 1 d .
H77A H -0.5316 0.1635 -0.3293 0.145 Uiso 1 1 calc R
C30 C -0.789(4) -1.6078(18) -0.2302(5) 0.237(16) Uani 1 1 d .
H30A H -0.7866 -1.6363 -0.2491 0.284 Uiso 1 1 calc R
C29 C -0.658(2) -1.5395(15) -0.2151(3) 0.134(7) Uani 1 1 d .
H29A H -0.5457 -1.5341 -0.2236 0.161 Uiso 1 1 calc R
C33 C -0.834(4) -1.481(2) -0.1766(5) 0.207(13) Uani 1 1 d .
H33A H -0.8609 -1.4285 -0.1627 0.248 Uiso 1 1 calc R
C32 C -0.932(3) -1.5542(11) -0.1838(3) 0.138(7) Uani 1 1 d .
H32A H -1.0232 -1.5640 -0.1702 0.166 Uiso 1 1 calc R

loop_
_atom_site_aniso_label
_atom_site_aniso_U_11
_atom_site_aniso_U_22
_atom_site_aniso_U_33
_atom_site_aniso_U_23
_atom_site_aniso_U_13
_atom_site_aniso_U_12
Si1 0.0446(13) 0.0579(14) 0.0438(13) -0.0217(11) -0.0062(10) 0.0055(10)
O2 0.021(2) 0.029(2) 0.061(3) 0.003(2) 0.002(2) 0.0003(19)
Si2 0.0457(14) 0.0610(16) 0.0757(17) 0.0139(13) -0.0088(12) -0.0167(12)
O8 0.022(2) 0.028(2) 0.057(3) 0.004(2) -0.004(2) -0.0012(19)
Si3 0.0449(13) 0.0599(15) 0.0498(14) -0.0221(11) 0.0060(10) -0.0081(11)
O10 0.029(3) 0.049(3) 0.041(3) -0.004(2) 0.011(2) -0.010(2)
O6 0.029(3) 0.037(3) 0.046(3) 0.005(2) 0.005(2) -0.003(2)
Si4 0.0432(14) 0.0642(17) 0.0919(19) 0.0205(14) 0.0131(13) 0.0193(12)
O4 0.027(3) 0.042(3) 0.040(3) -0.001(2) -0.002(2) 0.009(2)
O12 0.033(3) 0.040(3) 0.036(3) 0.007(2) -0.003(2) 0.002(2)
O11 0.037(3) 0.043(3) 0.042(3) -0.003(2) 0.011(2) -0.004(2)
O3 0.020(3) 0.042(3) 0.088(4) 0.006(3) -0.004(3) 0.008(2)
C51 0.025(4) 0.038(4) 0.038(4) 0.003(3) 0.005(3) -0.006(3)
O9 0.025(3) 0.039(3) 0.080(4) 0.006(3) 0.001(3) -0.006(2)
O5 0.033(3) 0.044(3) 0.043(3) 0.001(2) -0.002(2) 0.005(2)
C14 0.025(4) 0.044(4) 0.037(4) 0.004(3) 0.005(3) 0.005(3)
C11 0.019(3) 0.036(4) 0.048(4) -0.004(3) -0.006(3) 0.002(3)
O7 0.056(4) 0.038(3) 0.063(3) -0.012(2) -0.018(3) 0.007(2)
C8 0.024(3) 0.029(4) 0.041(4) -0.008(3) 0.005(3) -0.001(3)
C54 0.028(4) 0.045(4) 0.032(4) 0.004(3) -0.003(3) -0.003(3)
C50 0.014(3) 0.050(4) 0.033(4) 0.002(3) 0.002(3) 0.002(3)
C48 0.022(3) 0.042(4) 0.035(4) -0.002(3) -0.002(3) -0.003(3)
C49 0.025(4) 0.029(3) 0.040(4) -0.008(3) 0.010(3) -0.002(3)
C7 0.046(5) 0.033(4) 0.044(4) -0.004(3) 0.014(4) 0.002(3)
C9 0.020(3) 0.024(3) 0.044(4) -0.003(3) -0.003(3) -0.001(2)
C10 0.018(3) 0.041(4) 0.039(4) 0.006(3) 0.003(3) -0.001(3)
O1 0.050(3) 0.043(3) 0.052(3) -0.009(2) 0.022(3) -0.004(2)
N2 0.063(5) 0.043(4) 0.031(3) -0.007(3) 0.014(3) -0.003(3)
C56 0.033(4) 0.043(4) 0.064(5) -0.012(4) 0.003(4) 0.000(3)
C15 0.028(4) 0.035(4) 0.042(4) 0.005(3) 0.002(3) -0.001(3)
C55 0.030(4) 0.037(4) 0.049(4) 0.000(3) -0.005(3) 0.001(3)
C47 0.043(5) 0.040(4) 0.052(5) 0.002(3) -0.012(4) -0.010(3)
N1 0.053(4) 0.046(4) 0.039(4) -0.007(3) -0.017(3) 0.003(3)
C4 0.057(5) 0.046(5) 0.051(5) -0.015(4) 0.012(4) -0.004(4)
C44 0.055(6) 0.050(5) 0.068(6) -0.023(4) -0.010(5) -0.003(4)
C16 0.033(4) 0.053(5) 0.045(4) -0.013(4) 0.001(3) -0.001(3)
C75 0.076(6) 0.041(5) 0.038(5) -0.011(4) 0.005(4) -0.010(4)
C60 0.039(4) 0.035(4) 0.071(5) 0.009(4) 0.006(4) 0.000(3)
C20 0.041(4) 0.045(5) 0.054(5) 0.005(4) 0.006(4) 0.006(4)
C12 0.048(5) 0.054(5) 0.042(4) -0.015(4) -0.010(4) 0.002(4)
C52 0.038(4) 0.047(4) 0.036(4) -0.014(3) 0.013(3) 0.002(3)
C19 0.084(7) 0.026(4) 0.086(7) 0.016(4) -0.006(6) -0.002(4)
C17 0.054(6) 0.067(6) 0.061(6) -0.010(5) 0.003(5) -0.014(5)
C66 0.079(8) 0.083(7) 0.087(8) 0.001(6) -0.005(6) 0.023(6)
C21 0.035(5) 0.083(7) 0.102(7) -0.005(6) -0.012(5) -0.022(5)
C22 0.101(10) 0.180(14) 0.058(6) -0.016(8) 0.006(6) -0.056(10)
C53 0.067(7) 0.124(10) 0.049(6) -0.032(6) 0.005(5) -0.027(6)
C57 0.047(5) 0.070(6) 0.059(5) -0.020(4) 0.006(4) 0.017(5)
C13 0.063(7) 0.130(10) 0.048(5) -0.035(6) 0.007(5) 0.021(6)
C23 0.105(9) 0.045(5) 0.096(8) 0.022(5) -0.003(7) -0.025(5)
C73 0.102(9) 0.038(5) 0.110(9) 0.013(5) 0.085(8) 0.007(5)
C62 0.058(6) 0.095(8) 0.064(6) 0.008(6) 0.010(5) 0.025(5)
C71 0.103(11) 0.107(12) 0.055(7) 0.011(7) 0.031(6) 0.052(9)
C26 0.066(8) 0.045(6) 0.244(19) 0.041(8) -0.017(10) -0.011(5)
C61 0.132(12) 0.216(17) 0.044(6) 0.000(8) -0.004(6) 0.089(12)
C58 0.080(8) 0.040(5) 0.104(8) -0.017(5) 0.018(6) 0.003(5)
C72 0.099(9) 0.083(8) 0.059(7) -0.015(6) -0.004(6) 0.013(7)
C70 0.19(2) 0.074(10) 0.134(17) 0.017(11) 0.103(16) 0.039(13)
C18 0.086(8) 0.034(5) 0.093(7) -0.005(5) 0.002(6) -0.018(5)
C1 0.088(8) 0.082(7) 0.081(7) -0.024(6) 0.008(6) 0.028(6)
C45 0.25(2) 0.163(14) 0.041(6) -0.019(7) 0.020(8) -0.116(14)
C46 0.067(7) 0.081(8) 0.142(11) -0.064(7) -0.007(7) 0.026(6)
C5 0.057(7) 0.096(9) 0.174(13) -0.088(9) 0.015(7) -0.025(6)
C6 0.147(14) 0.152(13) 0.063(7) -0.001(8) 0.006(8) 0.071(11)
C79 0.165(16) 0.060(8) 0.133(13) -0.026(8) 0.012(12) -0.019(8)
C59 0.072(7) 0.044(5) 0.114(9) 0.016(5) -0.005(7) -0.009(5)
C41 0.078(9) 0.071(9) 0.38(3) -0.053(12) -0.090(14) 0.012(7)
C3 0.072(9) 0.078(9) 0.35(3) -0.069(12) 0.079(13) -0.011(7)
C25 0.057(7) 0.034(5) 0.31(2) 0.024(8) -0.032(10) 0.003(5)
C64 0.090(9) 0.051(6) 0.162(12) 0.026(7) 0.032(8) 0.024(6)
C78 0.106(10) 0.050(6) 0.121(10) -0.030(7) 0.003(8) 0.031(6)
C80 0.065(9) 0.37(3) 0.074(9) -0.071(13) 0.008(7) -0.050(13)
C42 0.059(7) 0.130(10) 0.137(11) -0.089(9) -0.005(7) -0.021(7)
C65 0.048(7) 0.064(8) 0.36(3) 0.038(12) 0.025(11) -0.010(6)
C43 0.104(12) 0.24(2) 0.107(11) 0.058(12) 0.029(9) -0.067(13)
C2 0.092(12) 0.38(3) 0.125(13) 0.063(17) -0.036(10) 0.089(16)
C74 0.33(3) 0.034(6) 0.27(2) -0.005(9) 0.23(2) -0.010(10)
C35 0.087(8) 0.045(5) 0.091(9) 0.003(6) -0.068(7) 0.002(5)
C28 0.084(7) 0.045(5) 0.036(5) -0.002(4) -0.003(4) 0.004(4)
C39 0.118(11) 0.064(7) 0.078(8) 0.017(6) -0.061(8) -0.032(7)
C36 0.145(13) 0.097(10) 0.049(7) 0.024(7) -0.034(8) -0.054(9)
C40 0.068(7) 0.141(12) 0.031(5) -0.017(6) 0.008(5) -0.014(7)
C34 0.105(12) 0.158(16) 0.29(3) -0.165(18) -0.080(14) 0.057(11)
C27 0.35(3) 0.026(5) 0.27(2) 0.015(8) -0.26(2) -0.008(9)
C63 0.148(14) 0.101(10) 0.120(11) -0.059(8) -0.010(9) -0.027(9)
C24 0.107(11) 0.121(11) 0.143(13) -0.077(10) 0.011(9) 0.029(9)
C31 0.147(11) 0.028(5) 0.086(8) -0.008(5) -0.040(8) -0.026(6)
C69 0.117(15) 0.19(2) 0.23(3) -0.16(2) 0.083(17) -0.082(16)
C68 0.096(10) 0.188(16) 0.050(7) 0.020(8) 0.005(7) 0.081(11)
C67 0.069(8) 0.129(11) 0.099(9) -0.011(8) 0.028(7) 0.000(7)
C38 0.096(10) 0.055(7) 0.136(12) -0.038(8) -0.045(9) 0.018(7)
C37 0.23(2) 0.098(11) 0.064(8) -0.002(8) 0.018(10) -0.052(12)
C76 0.166(17) 0.090(10) 0.085(9) -0.002(8) -0.004(10) 0.014(10)
C77 0.22(2) 0.081(10) 0.064(8) 0.006(7) 0.012(9) 0.030(11)
C30 0.32(3) 0.22(2) 0.175(19) -0.158(18) -0.14(2) 0.18(2)
C29 0.089(10) 0.232(19) 0.082(9) -0.069(11) -0.004(8) 0.054(11)
C33 0.24(3) 0.24(3) 0.137(16) 0.108(19) -0.060(18) -0.11(2)
C32 0.24(2) 0.064(9) 0.107(12) 0.019(8) 0.004(13) -0.034(11)

loop_
_atom_type_symbol
_atom_type_description
_atom_type_scat_dispersion_real
_atom_type_scat_dispersion_imag
_atom_type_scat_source
C C 0.0033 0.0016 'International Tables Vol C Tables 4.2.6.8 and 6.1.1.4'
H H 0.0000 0.0000 'International Tables Vol C Tables 4.2.6.8 and 6.1.1.4'
N N 0.0061 0.0033 'International Tables Vol C Tables 4.2.6.8 and 6.1.1.4'
O O 0.0106 0.0060 'International Tables Vol C Tables 4.2.6.8 and 6.1.1.4'
Si Si 0.0817 0.0704 'International Tables Vol C Tables 4.2.6.8 and 6.1.1.4'

loop_
_geom_angle_atom_site_label_1
_geom_angle_atom_site_label_2
_geom_angle_atom_site_label_3
_geom_angle
O1 Si1 C5 102.9(5)
O1 Si1 C6 109.7(5)
C5 Si1 C6 110.5(8)
O1 Si1 C4 112.4(3)
C5 Si1 C4 110.5(5)
C6 Si1 C4 110.6(6)
C14 O2 C8 119.0(5)
O6 Si2 C26 106.3(5)
O6 Si2 C21 111.2(4)
C26 Si2 C21 113.3(5)
O6 Si2 C22 111.6(5)
C26 Si2 C22 103.9(8)
C21 Si2 C22 110.2(5)
C54 O8 C48 119.1(5)
O7 Si3 C45 110.7(5)
O7 Si3 C44 111.9(3)
C45 Si3 C44 108.4(7)
O7 Si3 C46 101.7(4)
C45 Si3 C46 113.8(8)
C44 Si3 C46 110.3(5)
C10 O6 Si2 126.3(4)
O12 Si4 C66 107.9(4)
O12 Si4 C62 110.1(4)
C66 Si4 C62 107.0(5)
O12 Si4 C61 113.3(5)
C66 Si4 C61 105.1(7)
C62 Si4 C61 113.0(6)
C50 O12 Si4 127.8(4)
O11 C51 C52 108.3(6)
O11 C51 C50 110.9(5)
C52 C51 C50 112.6(6)
O3 C14 O2 120.6(6)
O3 C14 C15 126.0(7)
O2 C14 C15 113.3(6)
O5 C11 C12 109.6(6)
O5 C11 C10 108.2(5)
C12 C11 C10 113.1(6)
C47 O7 Si3 122.9(5)
O2 C8 C7 106.1(5)
O2 C8 C9 106.3(5)
C7 C8 C9 114.3(6)
O9 C54 O8 123.2(7)
O9 C54 C55 124.1(7)
O8 C54 C55 112.7(6)
O12 C50 C49 108.2(5)
O12 C50 C51 109.4(5)
C49 C50 C51 114.6(5)
O8 C48 C47 108.0(5)
O8 C48 C49 106.8(5)
C47 C48 C49 113.6(6)
O10 C49 C48 108.6(5)
O10 C49 C50 112.4(5)
C48 C49 C50 116.3(5)
O1 C7 C8 110.0(6)
O4 C9 C8 107.7(5)
O4 C9 C10 112.3(5)
C8 C9 C10 116.7(5)
O6 C10 C9 108.0(5)
O6 C10 C11 107.4(5)
C9 C10 C11 116.5(5)
C7 O1 Si1 124.2(5)
C74 N2 C52 112.4(8)
C74 N2 C67 113.1(10)
C52 N2 C67 111.6(7)
C55 C56 C57 119.7(8)
C16 C15 C20 118.7(7)
C16 C15 C14 119.1(6)
C20 C15 C14 122.1(6)
C56 C55 C60 121.7(7)
C56 C55 C54 118.2(7)
C60 C55 C54 120.1(7)
O7 C47 C48 109.5(6)
C27 N1 C34 115.0(11)
C27 N1 C12 113.9(7)
C34 N1 C12 108.9(9)
C1 C4 C3 108.3(10)
C1 C4 C2 111.5(11)
C3 C4 C2 106.3(13)
C1 C4 Si1 110.7(7)
C3 C4 Si1 113.8(7)
C2 C4 Si1 106.2(8)
C42 C44 C41 111.1(10)
C42 C44 C43 105.1(11)
C41 C44 C43 109.3(14)
C42 C44 Si3 109.2(7)
C41 C44 Si3 115.0(8)
C43 C44 Si3 106.6(8)
C17 C16 C15 122.3(8)
C76 C75 C80 130.6(13)
C76 C75 C74 112.3(14)
C80 C75 C74 116.8(15)
C76 C75 C77 30.7(9)
C80 C75 C77 100.6(10)
C74 C75 C77 142.6(12)
C55 C60 C59 116.3(8)
C19 C20 C15 119.0(8)
N1 C12 C11 110.2(7)
N1 C12 C13 113.8(7)
C11 C12 C13 114.6(6)
N2 C52 C51 112.8(6)
N2 C52 C53 112.8(6)
C51 C52 C53 114.7(6)
C18 C19 C20 119.8(8)
C16 C17 C18 119.0(9)
C64 C66 C65 107.8(10)
C64 C66 C63 112.7(10)
C65 C66 C63 108.1(12)
C64 C66 Si4 111.7(8)
C65 C66 Si4 109.5(8)
C63 C66 Si4 107.0(9)
C58 C57 C56 120.0(9)
C72 C73 C68 115.6(11)
C72 C73 C67 129.6(14)
C68 C73 C67 114.7(13)
C70 C71 C72 124.6(15)
C25 C26 C23 108.4(11)
C25 C26 C24 117.2(14)
C23 C26 C24 109.2(11)
C25 C26 Si2 109.8(9)
C23 C26 Si2 110.5(10)
C24 C26 Si2 101.5(8)
C57 C58 C59 120.8(9)
C71 C72 C73 118.3(11)
C69 C70 C71 121(2)
C17 C18 C19 121.2(8)
C78 C79 C80 111.0(11)
C58 C59 C60 121.1(9)
C79 C78 C77 119.6(14)
C75 C80 C79 108.3(13)
N2 C74 C75 116.6(11)
C36 C35 C40 121.0(11)
C36 C35 C34 101.7(15)
C40 C35 C34 137.2(15)
C29 C28 C33 126.8(16)
C29 C28 C27 125.7(16)
C33 C28 C27 107.4(17)
C38 C39 C40 117.7(11)
C35 C36 C37 122.0(11)
C39 C40 C35 119.4(11)
N1 C34 C35 121.9(11)
N1 C27 C28 117.2(9)
C32 C31 C30 114.9(15)
C70 C69 C68 126(2)
C69 C68 C73 114.3(14)
C73 C67 N2 115.0(10)
C39 C38 C37 125.6(13)
C38 C37 C36 114.3(15)
C77 C76 C75 115.5(17)
C76 C77 C78 134(2)
C76 C77 C75 33.8(11)
C78 C77 C75 99.9(12)
C29 C30 C31 101.0(12)
C28 C29 C30 126.1(17)
C32 C33 C28 109(3)
C33 C32 C31 138(3)

loop_
_geom_bond_atom_site_label_1
_geom_bond_atom_site_label_2
_geom_bond_distance
Si1 O1 1.638(5)
Si1 C5 1.811(11)
Si1 C6 1.819(12)
Si1 C4 1.863(9)
O2 C14 1.355(8)
O2 C8 1.463(8)
Si2 O6 1.644(5)
Si2 C26 1.840(14)
Si2 C21 1.881(8)
Si2 C22 1.908(10)
O8 C54 1.338(8)
O8 C48 1.421(8)
Si3 O7 1.645(5)
Si3 C45 1.871(12)
Si3 C44 1.869(10)
Si3 C46 1.873(10)
O10 C49 1.408(8)
O6 C10 1.432(8)
Si4 O12 1.636(5)
Si4 C66 1.856(13)
Si4 C62 1.877(10)
Si4 C61 1.887(10)
O4 C9 1.445(7)
O12 C50 1.394(8)
O11 C51 1.414(8)
O3 C14 1.231(8)
C51 C52 1.514(10)
C51 C50 1.549(10)
O9 C54 1.213(8)
O5 C11 1.421(8)
C14 C15 1.428(10)
C11 C12 1.518(11)
C11 C10 1.561(9)
O7 C47 1.411(9)
C8 C7 1.500(10)
C8 C9 1.507(9)
C54 C55 1.510(10)
C50 C49 1.546(9)
C48 C47 1.512(10)
C48 C49 1.517(9)
C7 O1 1.419(9)
C9 C10 1.511(10)
N2 C74 1.431(13)
N2 C52 1.491(9)
N2 C67 1.535(13)
C56 C55 1.385(11)
C56 C57 1.391(11)
C15 C16 1.393(10)
C15 C20 1.406(10)
C55 C60 1.392(10)
N1 C27 1.411(12)
N1 C34 1.46(2)
N1 C12 1.491(10)
C4 C1 1.493(12)
C4 C3 1.516(15)
C4 C2 1.567(18)
C44 C42 1.528(12)
C44 C41 1.527(15)
C44 C43 1.568(16)
C16 C17 1.355(11)
C75 C76 1.244(18)
C75 C80 1.317(15)
C75 C74 1.492(17)
C75 C77 2.02(2)
C60 C59 1.411(13)
C20 C19 1.399(12)
C12 C13 1.522(12)
C52 C53 1.516(12)
C19 C18 1.383(14)
C17 C18 1.383(14)
C66 C64 1.521(15)
C66 C65 1.543(17)
C66 C63 1.580(17)
C57 C58 1.333(14)
C23 C26 1.532(15)
C73 C72 1.368(16)
C73 C68 1.44(2)
C73 C67 1.539(16)
C71 C70 1.23(3)
C71 C72 1.354(19)
C26 C25 1.528(16)
C26 C24 1.76(2)
C58 C59 1.390(15)
C70 C69 1.17(3)
C79 C78 1.282(19)
C79 C80 1.74(3)
C78 C77 1.345(17)
C35 C36 1.306(19)
C35 C40 1.398(17)
C35 C34 1.55(2)
C28 C29 1.254(15)
C28 C33 1.33(3)
C28 C27 1.460(15)
C39 C38 1.341(18)
C39 C40 1.361(17)
C36 C37 1.41(2)
C31 C32 1.245(17)
C31 C30 1.66(3)
C69 C68 1.41(3)
C38 C37 1.37(2)
C76 C77 1.14(2)
C30 C29 1.47(3)
C33 C32 1.21(2)

loop_
_geom_torsion_atom_site_label_1
_geom_torsion_atom_site_label_2
_geom_torsion_atom_site_label_3
_geom_torsion_atom_site_label_4
_geom_torsion
C26 Si2 O6 C10 -145.5(7)
C21 Si2 O6 C10 -21.7(7)
C22 Si2 O6 C10 101.8(7)
C66 Si4 O12 C50 -142.6(6)
C62 Si4 O12 C50 -26.1(7)
C61 Si4 O12 C50 101.5(8)
C8 O2 C14 O3 -6.1(10)
C8 O2 C14 C15 177.2(6)
C45 Si3 O7 C47 42.4(10)
C44 Si3 O7 C47 -78.6(7)
C46 Si3 O7 C47 163.6(7)
C14 O2 C8 C7 90.1(7)
C14 O2 C8 C9 -147.7(6)
C48 O8 C54 O9 -3.6(9)
C48 O8 C54 C55 178.2(6)
Si4 O12 C50 C49 107.2(5)
Si4 O12 C50 C51 -127.3(5)
O11 C51 C50 O12 -176.2(5)
C52 C51 C50 O12 62.3(7)
O11 C51 C50 C49 -54.5(7)
C52 C51 C50 C49 -176.0(6)
C54 O8 C48 C47 88.0(7)
C54 O8 C48 C49 -149.4(6)
O8 C48 C49 O10 -53.1(7)
C47 C48 C49 O10 65.9(7)
O8 C48 C49 C50 74.8(7)
C47 C48 C49 C50 -166.2(6)
O12 C50 C49 O10 -165.4(5)
C51 C50 C49 O10 72.2(7)
O12 C50 C49 C48 68.6(7)
C51 C50 C49 C48 -53.7(8)
O2 C8 C7 O1 -167.9(5)
C9 C8 C7 O1 75.2(7)
O2 C8 C9 O4 -52.5(6)
C7 C8 C9 O4 64.3(7)
O2 C8 C9 C10 75.0(7)
C7 C8 C9 C10 -168.3(6)
Si2 O6 C10 C9 106.0(6)
Si2 O6 C10 C11 -127.6(5)
O4 C9 C10 O6 -166.4(5)
C8 C9 C10 O6 68.5(7)
O4 C9 C10 C11 72.7(7)
C8 C9 C10 C11 -52.4(8)
O5 C11 C10 O6 -176.3(5)
C12 C11 C10 O6 62.1(7)
O5 C11 C10 C9 -55.1(7)
C12 C11 C10 C9 -176.7(6)
C8 C7 O1 Si1 160.3(5)
C5 Si1 O1 C7 162.8(7)
C6 Si1 O1 C7 45.2(9)
C4 Si1 O1 C7 -78.3(7)
O3 C14 C15 C16 14.6(12)
O2 C14 C15 C16 -168.8(7)
O3 C14 C15 C20 -164.2(8)
O2 C14 C15 C20 12.3(10)
C57 C56 C55 C60 -1.3(12)
C57 C56 C55 C54 -178.8(7)
O9 C54 C55 C56 14.7(11)
O8 C54 C55 C56 -167.2(6)
O9 C54 C55 C60 -162.9(7)
O8 C54 C55 C60 15.3(9)
Si3 O7 C47 C48 160.3(5)
O8 C48 C47 O7 -166.9(6)
C49 C48 C47 O7 74.8(8)
O1 Si1 C4 C1 -173.5(7)
C5 Si1 C4 C1 -59.2(9)
C6 Si1 C4 C1 63.5(9)
O1 Si1 C4 C3 64.2(11)
C5 Si1 C4 C3 178.6(11)
C6 Si1 C4 C3 -58.8(11)
O1 Si1 C4 C2 -52.4(11)
C5 Si1 C4 C2 62.0(12)
C6 Si1 C4 C2 -175.4(12)
O7 Si3 C44 C42 -173.6(8)
C45 Si3 C44 C42 64.0(10)
C46 Si3 C44 C42 -61.2(9)
O7 Si3 C44 C41 60.8(12)
C45 Si3 C44 C41 -61.6(12)
C46 Si3 C44 C41 173.2(11)
O7 Si3 C44 C43 -60.5(10)
C45 Si3 C44 C43 177.1(10)
C46 Si3 C44 C43 51.9(10)
C20 C15 C16 C17 -0.6(12)
C14 C15 C16 C17 -179.4(8)
C56 C55 C60 C59 3.2(12)
C54 C55 C60 C59 -179.3(8)
C16 C15 C20 C19 0.8(11)
C14 C15 C20 C19 179.6(8)
C27 N1 C12 C11 -74.4(14)
C34 N1 C12 C11 155.8(8)
C27 N1 C12 C13 56.0(15)
C34 N1 C12 C13 -73.8(10)
O5 C11 C12 N1 79.0(7)
C10 C11 C12 N1 -160.1(6)
O5 C11 C12 C13 -51.0(9)
C10 C11 C12 C13 69.9(9)
C74 N2 C52 C51 -74.6(14)
C67 N2 C52 C51 157.1(7)
C74 N2 C52 C53 57.4(14)
C67 N2 C52 C53 -70.9(10)
O11 C51 C52 N2 78.3(7)
C50 C51 C52 N2 -158.7(6)
O11 C51 C52 C53 -52.7(9)
C50 C51 C52 C53 70.2(9)
C15 C20 C19 C18 -0.6(14)
C15 C16 C17 C18 0.2(14)
O12 Si4 C66 C64 -171.4(8)
C62 Si4 C66 C64 70.1(9)
C61 Si4 C66 C64 -50.3(10)
O12 Si4 C66 C65 -52.1(10)
C62 Si4 C66 C65 -170.6(9)
C61 Si4 C66 C65 69.1(10)
O12 Si4 C66 C63 64.8(9)
C62 Si4 C66 C63 -53.7(9)
C61 Si4 C66 C63 -174.1(9)
C55 C56 C57 C58 -4.5(14)
O6 Si2 C26 C25 -54.4(13)
C21 Si2 C26 C25 -176.8(10)
C22 Si2 C26 C25 63.5(12)
O6 Si2 C26 C23 -174.0(9)
C21 Si2 C26 C23 63.6(12)
C22 Si2 C26 C23 -56.0(11)
O6 Si2 C26 C24 70.3(8)
C21 Si2 C26 C24 -52.1(9)
C22 Si2 C26 C24 -171.8(8)
C56 C57 C58 C59 8.2(16)
C70 C71 C72 C73 -2(2)
C68 C73 C72 C71 1.7(15)
C67 C73 C72 C71 -179.3(11)
C72 C71 C70 C69 -1(3)
C16 C17 C18 C19 0.0(16)
C20 C19 C18 C17 0.2(16)
C57 C58 C59 C60 -6.2(17)
C55 C60 C59 C58 0.4(14)
C80 C79 C78 C77 0(2)
C76 C75 C80 C79 -15(2)
C74 C75 C80 C79 171.7(10)
C77 C75 C80 C79 -7.2(14)
C78 C79 C80 C75 6(2)
C52 N2 C74 C75 171.8(14)
C67 N2 C74 C75 -61(2)
C76 C75 C74 N2 -78(2)
C80 C75 C74 N2 97(2)
C77 C75 C74 N2 -85(2)
C40 C35 C36 C37 -0.4(18)
C34 C35 C36 C37 176.5(12)
C38 C39 C40 C35 -1.8(14)
C36 C35 C40 C39 0.5(15)
C34 C35 C40 C39 -175.2(11)
C27 N1 C34 C35 165.5(14)
C12 N1 C34 C35 -65.3(15)
C36 C35 C34 N1 -33.4(16)
C40 C35 C34 N1 142.8(14)
C34 N1 C27 C28 -55(2)
C12 N1 C27 C28 178.0(14)
C29 C28 C27 N1 99(2)
C33 C28 C27 N1 -77(2)
C71 C70 C69 C68 4(3)
C70 C69 C68 C73 -4(3)
C72 C73 C68 C69 0.9(16)
C67 C73 C68 C69 -178.3(11)
C72 C73 C67 N2 146.3(10)
C68 C73 C67 N2 -34.8(13)
C74 N2 C67 C73 165.9(13)
C52 N2 C67 C73 -66.2(11)
C40 C39 C38 C37 3.2(18)
C39 C38 C37 C36 -3(2)
C35 C36 C37 C38 2(2)
C80 C75 C76 C77 14(3)
C74 C75 C76 C77 -171.7(14)
C75 C76 C77 C78 -5(3)
C79 C78 C77 C76 -1(3)
C79 C78 C77 C75 -4.0(17)
C80 C75 C77 C76 -169(2)
C74 C75 C77 C76 13(2)
C76 C75 C77 C78 177(2)
C80 C75 C77 C78 7.6(14)
C74 C75 C77 C78 -170.8(13)
C32 C31 C30 C29 15.4(18)
C33 C28 C29 C30 -3(3)
C27 C28 C29 C30 -177.3(15)
C31 C30 C29 C28 -14(2)
C29 C28 C33 C32 18(3)
C27 C28 C33 C32 -166.1(14)
C28 C33 C32 C31 -16(4)
C30 C31 C32 C33 -1(4)
